data_7703870
loop_
_publ_author_name
'Hanf, Schirin'
'Colebatch, Annie L.'
'Stehr, Philipp'
'Garc\'ia-Rodr\'iguez, Ra\'ul'
'Hey-Hawkins, Evamarie'
'Wright, Dominic S.'

_publ_section_title
;
 An experimental and theoretical study of the coordination and donor
 properties of tris-2-pyridyl-phosphine ligands.
;
_journal_issue 16
_journal_name_full 'Dalton transactions (Cambridge, England : 2003)'
_journal_page_first 5312
_journal_page_last 5322
_journal_paper_doi 10.1039/d0dt00609b
_journal_volume 49
_journal_year 2020
_chemical_compound_source synthetic
_chemical_formula_moiety 'C21 H18 Mo1 N3 O3 P1'
_chemical_formula_sum 'C21 H18 Mo N3 O3 P'
_chemical_formula_weight 487.31
_space_group_IT_number 14
_space_group_name_Hall '-P 2yn'
_space_group_name_H-M_alt 'P 1 21/n 1'
_symmetry_cell_setting monoclinic
_symmetry_space_group_name_Hall '-P 2yn'
_symmetry_space_group_name_H-M 'P 1 21/n 1'
_atom_sites_solution_hydrogens difmap
_atom_sites_solution_primary other
_audit_update_record
;
2020-02-12 deposited with the CCDC.	2020-03-26 downloaded from the CCDC.
;
_cell_angle_alpha 90
_cell_angle_beta 92.6570(13)
_cell_angle_gamma 90
_cell_formula_units_Z 4
_cell_length_a 9.3290(3)
_cell_length_b 14.1222(5)
_cell_length_c 14.9039(6)
_cell_measurement_reflns_used 9931
_cell_measurement_temperature 180
_cell_measurement_theta_max 67
_cell_measurement_theta_min 4
_cell_volume 1961.42(12)
_computing_cell_refinement 'Apex2 (Bruker AXS, 2006)'
_computing_data_collection 'Apex2 (Bruker AXS, 2006)'
_computing_data_reduction 'Apex2 (Bruker AXS, 2006)'
_computing_molecular_graphics 'CAMERON (Watkin et al., 1996)'
_computing_publication_material 'CRYSTALS (Betteridge et al., 2003)'
_computing_structure_refinement 'CRYSTALS (Betteridge et al., 2003)'
_computing_structure_solution 'Superflip (Palatinus & Chapuis, 2007)'
_diffrn_ambient_temperature 180
_diffrn_measured_fraction_theta_full 0.997
_diffrn_measured_fraction_theta_max 0.997
_diffrn_measurement_device Area
_diffrn_measurement_device_type 'Bruker Kappa Apex2'
_diffrn_measurement_method \w/2\q
_diffrn_radiation_monochromator graphite
_diffrn_radiation_type 'Cu K\a'
_diffrn_radiation_wavelength 1.54178
_diffrn_reflns_av_R_equivalents 0.038
_diffrn_reflns_limit_h_max 11
_diffrn_reflns_limit_h_min -11
_diffrn_reflns_limit_k_max 16
_diffrn_reflns_limit_k_min -16
_diffrn_reflns_limit_l_max 17
_diffrn_reflns_limit_l_min -17
_diffrn_reflns_number 18321
_diffrn_reflns_theta_full 66.861
_diffrn_reflns_theta_max 66.861
_diffrn_reflns_theta_min 4.315
_diffrn_standards_number 0
_exptl_absorpt_coefficient_mu 6.487
_exptl_absorpt_correction_T_max 0.7528
_exptl_absorpt_correction_T_min 0.5041
_exptl_absorpt_correction_type multi-scan
_exptl_absorpt_process_details 'SADABS (Siemens, 1996)'
_exptl_crystal_colour red
_exptl_crystal_density_diffrn 1.650
_exptl_crystal_density_method 'not measured'
_exptl_crystal_description plate
_exptl_crystal_F_000 984
_exptl_crystal_size_max 0.210
_exptl_crystal_size_mid 0.150
_exptl_crystal_size_min 0.060
_refine_diff_density_max 0.41
_refine_diff_density_min -0.48
_refine_ls_extinction_method None
_refine_ls_goodness_of_fit_ref 0.9420
_refine_ls_hydrogen_treatment constr
_refine_ls_matrix_type full
_refine_ls_number_parameters 262
_refine_ls_number_reflns 3468
_refine_ls_number_restraints 0
_refine_ls_R_factor_all 0.0259
_refine_ls_R_factor_gt 0.0231
_refine_ls_shift/su_max 0.0013769
_refine_ls_shift/su_mean 0.0000736
_refine_ls_structure_factor_coef Fsqd
_refine_ls_weighting_details
;
 Method, part 1, Chebychev polynomial, (Watkin, 1994, Prince, 1982) 
 [weight] = 1.0/[A~0~*T~0~(x)+A~1~*T~1~(x) ... +A~n-1~]*T~n-1~(x)] 
 where A~i~ are the Chebychev coefficients listed below and x= Fcalc/Fmax 
 Method = Robust Weighting (Prince, 1982) 
 W = [weight] * [1-(deltaF/6*sigmaF)^2^]^2^ 
 A~i~ are: 
 36.2 58.6 34.9 15.0 3.81 
;
_refine_ls_weighting_scheme calc
_refine_ls_wR_factor_all 0.0593
_refine_ls_wR_factor_gt 0.0559
_refine_ls_wR_factor_ref 0.0593
_reflns_limit_h_max 11
_reflns_limit_h_min -11
_reflns_limit_k_max 16
_reflns_limit_k_min 0
_reflns_limit_l_max 17
_reflns_limit_l_min 0
_reflns_number_gt 3207
_reflns_number_total 3484
_reflns_threshold_expression I>2.0\s(I)
_oxford_diffrn_Wilson_B_factor 1.36
_oxford_diffrn_Wilson_scale 6.22
_oxford_refine_ls_r_factor_ref 0.0259
_oxford_refine_ls_scale 0.4073(4)
_oxford_reflns_number_all 3468
_cod_data_source_file d0dt00609b2.cif
_cod_data_source_block I_CCDC1
_cod_depositor_comments
;
The following automatic conversions were performed:

data item '_exptl_absorpt_correction_type' value 'Multi-scan' was
changed to 'multi-scan' in accordance with the
/home/data/users/saulius/crontab/automatic-downloads/rss-feeds/RSC/lib/dictionaries/cif_core.dic
dictionary named 'cif_core.dic' version 2.4.2 last updated on
2011-04-26.

Automatic conversion script
Id: cif_fix_values 7556 2019-12-06 15:28:31Z antanas 

 Adding full bibliography for 7703867--7703872.cif.
;
_cod_original_sg_symbol_H-M 'P 21/n'
_cod_original_formula_sum 'C21 H18 Mo1 N3 O3 P1'
_cod_database_code 7703870
_oxford_refine_reflns_threshold_expression_ref I>-3.0\s(I)

loop_
_symmetry_equiv_pos_as_xyz
x,y,z
-x,-y,-z
x+1/2,-y+1/2,z+1/2
-x+1/2,y+1/2,-z+1/2

loop_
_atom_site_label
_atom_site_type_symbol
_atom_site_fract_x
_atom_site_fract_y
_atom_site_fract_z
_atom_site_U_iso_or_equiv
_atom_site_occupancy
_atom_site_adp_type
_atom_site_refinement_flags_posn
_atom_site_refinement_flags_adp
_atom_site_refinement_flags_occupancy
_atom_site_disorder_assembly
_atom_site_disorder_group
_atom_site_attached_hydrogens
Mo1 Mo 0.465724(17) 0.289895(12) 0.702889(11) 0.0167 1.0000 Uani . . . . . .
P1 P 0.12611(6) 0.24450(4) 0.78931(4) 0.0210 1.0000 Uani . . . . . .
N1 N 0.3442(2) 0.38082(13) 0.81017(12) 0.0205 1.0000 Uani . . . . . .
N2 N 0.2456(2) 0.27354(13) 0.62101(12) 0.0180 1.0000 Uani . . . . . .
N3 N 0.3995(2) 0.15695(13) 0.78419(12) 0.0200 1.0000 Uani . . . . . .
O1 O 0.6470(2) 0.18443(18) 0.56547(14) 0.0475 1.0000 Uani . . . . . .
O2 O 0.77399(18) 0.31851(15) 0.78420(13) 0.0363 1.0000 Uani . . . . . .
O3 O 0.5843(2) 0.46168(15) 0.59968(14) 0.0449 1.0000 Uani . . . . . .
C1 C 0.2057(2) 0.35759(16) 0.82495(14) 0.0201 1.0000 Uani . . . . . .
C2 C 0.1144(3) 0.41463(18) 0.87220(16) 0.0285 1.0000 Uani . . . . . .
C3 C 0.1653(3) 0.49803(19) 0.90913(19) 0.0356 1.0000 Uani . . . . . .
C4 C 0.3073(3) 0.51940(18) 0.89949(18) 0.0335 1.0000 Uani . . . . . .
C5 C 0.3952(3) 0.46113(17) 0.85014(16) 0.0266 1.0000 Uani . . . . . .
C6 C 0.5485(3) 0.4886(2) 0.8423(2) 0.0470 1.0000 Uani . . . . . .
C7 C 0.1265(2) 0.25378(16) 0.66686(15) 0.0192 1.0000 Uani . . . . . .
C8 C -0.0084(3) 0.24138(18) 0.62519(17) 0.0251 1.0000 Uani . . . . . .
C9 C -0.0244(3) 0.24575(19) 0.53274(17) 0.0280 1.0000 Uani . . . . . .
C10 C 0.0959(3) 0.26440(18) 0.48570(16) 0.0250 1.0000 Uani . . . . . .
C11 C 0.2289(3) 0.27936(16) 0.53008(16) 0.0214 1.0000 Uani . . . . . .
C12 C 0.3533(3) 0.3037(2) 0.47429(17) 0.0316 1.0000 Uani . . . . . .
C13 C 0.2671(2) 0.15876(16) 0.81990(14) 0.0204 1.0000 Uani . . . . . .
C14 C 0.2246(3) 0.09364(18) 0.88221(17) 0.0317 1.0000 Uani . . . . . .
C15 C 0.3171(4) 0.0222(2) 0.9101(2) 0.0429 1.0000 Uani . . . . . .
C16 C 0.4466(3) 0.01648(18) 0.87074(19) 0.0371 1.0000 Uani . . . . . .
C17 C 0.4866(3) 0.08364(17) 0.80836(17) 0.0269 1.0000 Uani . . . . . .
C18 C 0.6289(3) 0.0726(2) 0.7670(2) 0.0383 1.0000 Uani . . . . . .
C19 C 0.5727(3) 0.22130(19) 0.61620(18) 0.0290 1.0000 Uani . . . . . .
C20 C 0.6544(3) 0.30510(17) 0.75954(16) 0.0237 1.0000 Uani . . . . . .
C21 C 0.5306(3) 0.40006(19) 0.63816(17) 0.0277 1.0000 Uani . . . . . .
H21 H 0.0211 0.3956 0.8783 0.0341 1.0000 Uiso R . . . . .
H31 H 0.1051 0.5379 0.9387 0.0426 1.0000 Uiso R . . . . .
H41 H 0.3467 0.5742 0.9265 0.0417 1.0000 Uiso R . . . . .
H61 H 0.6096 0.4362 0.8595 0.0717 1.0000 Uiso R . . . . .
H62 H 0.5693 0.5432 0.8792 0.0715 1.0000 Uiso R . . . . .
H63 H 0.5658 0.5045 0.7813 0.0717 1.0000 Uiso R . . . . .
H81 H -0.0842 0.2306 0.6615 0.0301 1.0000 Uiso R . . . . .
H91 H -0.1138 0.2367 0.5029 0.0342 1.0000 Uiso R . . . . .
H101 H 0.0869 0.2680 0.4244 0.0306 1.0000 Uiso R . . . . .
H121 H 0.3969 0.3627 0.4941 0.0481 1.0000 Uiso R . . . . .
H122 H 0.3212 0.3112 0.4116 0.0481 1.0000 Uiso R . . . . .
H123 H 0.4259 0.2553 0.4783 0.0481 1.0000 Uiso R . . . . .
H141 H 0.1352 0.0988 0.9048 0.0387 1.0000 Uiso R . . . . .
H151 H 0.2922 -0.0207 0.9543 0.0522 1.0000 Uiso R . . . . .
H161 H 0.5088 -0.0322 0.8863 0.0442 1.0000 Uiso R . . . . .
H181 H 0.6856 0.1273 0.7780 0.0569 1.0000 Uiso R . . . . .
H182 H 0.6731 0.0186 0.7919 0.0575 1.0000 Uiso R . . . . .
H183 H 0.6155 0.0643 0.7028 0.0566 1.0000 Uiso R . . . . .

loop_
_atom_site_aniso_label
_atom_site_aniso_U_11
_atom_site_aniso_U_22
_atom_site_aniso_U_33
_atom_site_aniso_U_23
_atom_site_aniso_U_13
_atom_site_aniso_U_12
Mo1 0.01463(10) 0.01898(11) 0.01664(10) 0.00029(7) 0.00090(7) 0.00007(7)
P1 0.0184(3) 0.0268(3) 0.0181(3) 0.0020(2) 0.0038(2) -0.0013(2)
N1 0.0222(9) 0.0188(9) 0.0205(9) -0.0002(8) 0.0019(7) 0.0037(8)
N2 0.0170(9) 0.0192(9) 0.0176(9) 0.0006(7) -0.0005(7) -0.0001(7)
N3 0.0227(10) 0.0166(9) 0.0204(9) -0.0000(7) -0.0021(7) 0.0014(8)
O1 0.0311(10) 0.0718(15) 0.0404(11) -0.0263(11) 0.0114(9) 0.0057(10)
O2 0.0177(9) 0.0475(11) 0.0427(11) -0.0050(9) -0.0091(8) 0.0026(8)
O3 0.0462(12) 0.0430(12) 0.0453(12) 0.0182(10) -0.0001(9) -0.0181(10)
C1 0.0231(11) 0.0223(11) 0.0149(10) 0.0038(9) 0.0012(8) 0.0042(9)
C2 0.0296(13) 0.0307(13) 0.0262(12) 0.0022(10) 0.0103(10) 0.0035(11)
C3 0.0458(16) 0.0265(13) 0.0358(15) -0.0013(11) 0.0161(12) 0.0089(12)
C4 0.0476(16) 0.0208(12) 0.0325(14) -0.0042(10) 0.0057(12) 0.0021(11)
C5 0.0310(13) 0.0213(12) 0.0276(12) -0.0021(10) 0.0012(10) 0.0018(10)
C6 0.0338(15) 0.0372(16) 0.070(2) -0.0262(15) 0.0042(14) -0.0069(13)
C7 0.0185(11) 0.0192(11) 0.0200(11) -0.0002(9) 0.0012(9) -0.0001(9)
C8 0.0180(11) 0.0290(12) 0.0282(12) -0.0012(10) 0.0017(9) 0.0013(10)
C9 0.0212(12) 0.0344(13) 0.0278(13) 0.0003(11) -0.0065(10) 0.0008(10)
C10 0.0275(12) 0.0284(13) 0.0188(11) 0.0013(9) -0.0024(9) 0.0018(10)
C11 0.0245(12) 0.0196(11) 0.0200(11) 0.0013(9) 0.0018(9) 0.0002(9)
C12 0.0301(13) 0.0452(16) 0.0196(12) 0.0041(11) 0.0029(10) -0.0059(11)
C13 0.0256(12) 0.0186(11) 0.0168(10) -0.0011(9) -0.0000(9) -0.0042(9)
C14 0.0395(15) 0.0263(13) 0.0297(13) 0.0035(11) 0.0056(11) -0.0062(11)
C15 0.064(2) 0.0254(14) 0.0399(16) 0.0140(12) 0.0033(14) -0.0026(14)
C16 0.0508(17) 0.0179(13) 0.0417(16) 0.0046(11) -0.0090(13) 0.0057(12)
C17 0.0319(13) 0.0195(12) 0.0283(12) -0.0045(10) -0.0079(10) 0.0022(10)
C18 0.0340(15) 0.0295(14) 0.0509(17) -0.0006(13) -0.0019(13) 0.0123(12)
C19 0.0198(12) 0.0350(14) 0.0319(14) -0.0052(11) -0.0016(10) -0.0049(10)
C20 0.0266(13) 0.0237(12) 0.0210(11) -0.0003(9) 0.0030(10) 0.0048(10)
C21 0.0210(12) 0.0331(14) 0.0286(13) 0.0009(11) -0.0034(10) -0.0024(10)

loop_
_atom_type_symbol
_atom_type_scat_dispersion_real
_atom_type_scat_dispersion_imag
_atom_type_scat_Cromer_Mann_a1
_atom_type_scat_Cromer_Mann_b1
_atom_type_scat_Cromer_Mann_a2
_atom_type_scat_Cromer_Mann_b2
_atom_type_scat_Cromer_Mann_a3
_atom_type_scat_Cromer_Mann_b3
_atom_type_scat_Cromer_Mann_a4
_atom_type_scat_Cromer_Mann_b4
_atom_type_scat_Cromer_Mann_c
_atom_type_scat_source
C 0.0181 0.0091 2.3100 20.8439 1.0200 10.2075 1.5886 0.5687 0.8650 51.6512 0.2156 'International Tables Vol C 4.2.6.8 and 6.1.1.4'
H 0.0000 0.0000 0.4930 10.5109 0.3229 26.1257 0.1402 3.1424 0.0408 57.7998 0.0030 'International Tables Vol C 4.2.6.8 and 6.1.1.4'
N 0.0311 0.0180 12.2126 0.0057 3.1322 9.8933 2.0125 28.9975 1.1663 0.5826 -11.5290 'International Tables Vol C 4.2.6.8 and 6.1.1.4'
O 0.0492 0.0322 3.0485 13.2771 2.2868 5.7011 1.5463 0.3239 0.8670 32.9089 0.2508 'International Tables Vol C 4.2.6.8 and 6.1.1.4'
P 0.2955 0.4335 6.4345 1.9067 4.1791 27.1570 1.7800 0.5260 1.4908 68.1645 1.1149 'International Tables Vol C 4.2.6.8 and 6.1.1.4'
Mo -0.0483 2.7339 3.7025 0.2772 17.2356 1.0958 12.8876 11.0040 3.7429 61.6584 4.3875 'International Tables Vol C 4.2.6.8 and 6.1.1.4'

loop_
_geom_angle_atom_site_label_1
_geom_angle_site_symmetry_1
_geom_angle_atom_site_label_2
_geom_angle_site_symmetry_2
_geom_angle_atom_site_label_3
_geom_angle_site_symmetry_3
_geom_angle
_geom_angle_publ_flag
N1 . Mo1 . N2 . 88.27(6) yes
N1 . Mo1 . N3 . 86.53(6) yes
N2 . Mo1 . N3 . 86.83(6) yes
N1 . Mo1 . C19 . 176.84(9) yes
N2 . Mo1 . C19 . 93.98(9) yes
N3 . Mo1 . C19 . 95.81(9) yes
N1 . Mo1 . C20 . 95.71(8) yes
N2 . Mo1 . C20 . 174.68(8) yes
N3 . Mo1 . C20 . 96.91(8) yes
C19 . Mo1 . C20 . 81.91(10) yes
N1 . Mo1 . C21 . 94.06(9) yes
N2 . Mo1 . C21 . 96.07(8) yes
N3 . Mo1 . C21 . 177.06(8) yes
C19 . Mo1 . C21 . 83.50(11) yes
C20 . Mo1 . C21 . 80.16(10) yes
C1 . P1 . C7 . 101.97(10) yes
C1 . P1 . C13 . 103.17(10) yes
C7 . P1 . C13 . 105.13(10) yes
Mo1 . N1 . C1 . 117.67(15) yes
Mo1 . N1 . C5 . 125.29(16) yes
C1 . N1 . C5 . 116.5(2) yes
Mo1 . N2 . C7 . 118.27(14) yes
Mo1 . N2 . C11 . 124.64(15) yes
C7 . N2 . C11 . 117.05(19) yes
Mo1 . N3 . C13 . 116.91(14) yes
Mo1 . N3 . C17 . 125.69(16) yes
C13 . N3 . C17 . 116.9(2) yes
P1 . C1 . N1 . 122.62(17) yes
P1 . C1 . C2 . 113.81(18) yes
N1 . C1 . C2 . 123.5(2) yes
C1 . C2 . C3 . 119.5(2) yes
C1 . C2 . H21 . 119.1 no
C3 . C2 . H21 . 121.4 no
C2 . C3 . C4 . 117.6(2) yes
C2 . C3 . H31 . 120.5 no
C4 . C3 . H31 . 121.9 no
C3 . C4 . C5 . 121.3(2) yes
C3 . C4 . H41 . 119.8 no
C5 . C4 . H41 . 118.9 no
C4 . C5 . N1 . 121.4(2) yes
C4 . C5 . C6 . 118.5(2) yes
N1 . C5 . C6 . 120.1(2) yes
C5 . C6 . H61 . 109.8 no
C5 . C6 . H62 . 109.4 no
H61 . C6 . H62 . 111.3 no
C5 . C6 . H63 . 109.9 no
H61 . C6 . H63 . 108.0 no
H62 . C6 . H63 . 108.4 no
P1 . C7 . N2 . 123.73(16) yes
P1 . C7 . C8 . 113.16(17) yes
N2 . C7 . C8 . 123.1(2) yes
C7 . C8 . C9 . 119.7(2) yes
C7 . C8 . H81 . 117.5 no
C9 . C8 . H81 . 122.8 no
C8 . C9 . C10 . 117.6(2) yes
C8 . C9 . H91 . 121.4 no
C10 . C9 . H91 . 121.0 no
C9 . C10 . C11 . 121.1(2) yes
C9 . C10 . H101 . 118.6 no
C11 . C10 . H101 . 120.3 no
C10 . C11 . N2 . 121.5(2) yes
C10 . C11 . C12 . 117.8(2) yes
N2 . C11 . C12 . 120.8(2) yes
C11 . C12 . H121 . 110.7 no
C11 . C12 . H122 . 110.2 no
H121 . C12 . H122 . 107.8 no
C11 . C12 . H123 . 111.3 no
H121 . C12 . H123 . 108.0 no
H122 . C12 . H123 . 108.7 no
P1 . C13 . N3 . 124.56(17) yes
P1 . C13 . C14 . 112.53(19) yes
N3 . C13 . C14 . 122.9(2) yes
C13 . C14 . C15 . 119.7(3) yes
C13 . C14 . H141 . 119.4 no
C15 . C14 . H141 . 120.9 no
C14 . C15 . C16 . 117.8(3) yes
C14 . C15 . H151 . 121.0 no
C16 . C15 . H151 . 121.2 no
C15 . C16 . C17 . 121.0(3) yes
C15 . C16 . H161 . 119.6 no
C17 . C16 . H161 . 119.4 no
C16 . C17 . N3 . 121.5(2) yes
C16 . C17 . C18 . 118.3(2) yes
N3 . C17 . C18 . 120.2(2) yes
C17 . C18 . H181 . 110.1 no
C17 . C18 . H182 . 107.8 no
H181 . C18 . H182 . 111.4 no
C17 . C18 . H183 . 110.1 no
H181 . C18 . H183 . 108.4 no
H182 . C18 . H183 . 109.1 no
O1 . C19 . Mo1 . 174.5(2) yes
O2 . C20 . Mo1 . 171.9(2) yes
O3 . C21 . Mo1 . 172.6(2) yes

loop_
_geom_bond_atom_site_label_1
_geom_bond_site_symmetry_1
_geom_bond_atom_site_label_2
_geom_bond_site_symmetry_2
_geom_bond_distance
_geom_bond_publ_flag
Mo1 . N1 . 2.3790(18) yes
Mo1 . N2 . 2.3508(18) yes
Mo1 . N3 . 2.3332(19) yes
Mo1 . C19 . 1.929(3) yes
Mo1 . C20 . 1.929(2) yes
Mo1 . C21 . 1.942(3) yes
P1 . C1 . 1.830(2) yes
P1 . C7 . 1.830(2) yes
P1 . C13 . 1.830(2) yes
N1 . C1 . 1.361(3) yes
N1 . C5 . 1.357(3) yes
N2 . C7 . 1.360(3) yes
N2 . C11 . 1.359(3) yes
N3 . C13 . 1.368(3) yes
N3 . C17 . 1.354(3) yes
O1 . C19 . 1.171(3) yes
O2 . C20 . 1.174(3) yes
O3 . C21 . 1.168(3) yes
C1 . C2 . 1.388(3) yes
C2 . C3 . 1.375(4) yes
C2 . H21 . 0.920 no
C3 . C4 . 1.373(4) yes
C3 . H31 . 0.921 no
C4 . C5 . 1.395(4) yes
C4 . H41 . 0.940 no
C5 . C6 . 1.491(4) yes
C6 . H61 . 0.962 no
C6 . H62 . 0.962 no
C6 . H63 . 0.957 no
C7 . C8 . 1.388(3) yes
C8 . C9 . 1.380(4) yes
C8 . H81 . 0.923 no
C9 . C10 . 1.377(4) yes
C9 . H91 . 0.935 no
C10 . C11 . 1.395(3) yes
C10 . H101 . 0.915 no
C11 . C12 . 1.498(3) yes
C12 . H121 . 0.967 no
C12 . H122 . 0.973 no
C12 . H123 . 0.963 no
C13 . C14 . 1.378(3) yes
C14 . C15 . 1.380(4) yes
C14 . H141 . 0.916 no
C15 . C16 . 1.370(4) yes
C15 . H151 . 0.932 no
C16 . C17 . 1.391(4) yes
C16 . H161 . 0.922 no
C17 . C18 . 1.497(4) yes
C18 . H181 . 0.947 no
C18 . H182 . 0.936 no
C18 . H183 . 0.967 no

loop_
_geom_hbond_atom_site_label_D
_geom_hbond_site_symmetry_D
_geom_hbond_atom_site_label_H
_geom_hbond_site_symmetry_H
_geom_hbond_atom_site_label_A
_geom_hbond_site_symmetry_A
_geom_hbond_angle_DHA
_geom_hbond_distance_DH
_geom_hbond_distance_HA
_geom_hbond_distance_DA
_geom_hbond_publ_flag
C6 . H61 . O2 . 138 0.96 2.56 3.334(4) yes
C6 . H61 . C20 . 123 0.96 2.42 3.054(4) yes
C9 . H91 . O1 1_455 130 0.94 2.57 3.244(4) yes
C12 . H121 . C21 . 129 0.97 2.49 3.190(4) yes
C12 . H123 . O1 . 148 0.96 2.59 3.442(4) yes
C12 . H123 . C19 . 123 0.96 2.46 3.101(4) yes
C18 . H181 . C20 . 137 0.95 2.54 3.295(4) yes
